data_4089326
loop_
_publ_author_name
'Ruiz, Jos\'e'
'Rodr\'iguez, Venancio'
'Cutillas, Natalia'
'L\'opez, Gregorio'
'P\'erez, Jos\'e'

_publ_section_title
;
 Acetimine and 2-Methyl-2-amino-4-iminopentane Complexes of Palladium(II)
;
_journal_issue 23
_journal_name_full Organometallics
_journal_page_first 4912
_journal_paper_doi 10.1021/om020434y
_journal_volume 21
_journal_year 2002
_chemical_formula_moiety 'C18 H14 F10 N2 Pd1'
_chemical_formula_sum 'C18 H14 F10 N2 Pd'
_chemical_formula_weight 554.71
_space_group_IT_number 14
_space_group_name_Hall '-P 2yn'
_space_group_name_H-M_alt 'P 1 21/n 1'
_symmetry_cell_setting monoclinic
_symmetry_space_group_name_H-M 'P 1 21/n 1'
_atom_sites_solution_hydrogens geom
_atom_sites_solution_primary direct
_atom_sites_solution_secondary difmap
_audit_creation_method SHELXL-97
_cell_angle_alpha 90.00
_cell_angle_beta 106.27(1)
_cell_angle_gamma 90.00
_cell_formula_units_Z 4
_cell_length_a 9.6620(10)
_cell_length_b 16.7360(10)
_cell_length_c 12.5130(10)
_cell_measurement_reflns_used 25
_cell_measurement_temperature 173(2)
_cell_measurement_theta_max 24.226
_cell_measurement_theta_min 10.091
_cell_volume 1942.4(3)
_computing_molecular_graphics 'CAMERON (D.J. Watkin and L.J. Pearce)'
_computing_publication_material 'WinGX publication routines (Farrugia, 1998)'
_computing_structure_refinement 'SHELXL-97 (Sheldrick, 1997)'
_computing_structure_solution 'SHELXS-97 (Sheldrick, 1990)'
_diffrn_ambient_temperature 173(2)
_diffrn_measured_fraction_theta_full 0.000
_diffrn_measured_fraction_theta_max 0.998
_diffrn_radiation_monochromator graphite
_diffrn_radiation_source 'fine-focus sealed tube'
_diffrn_radiation_type MoK\a
_diffrn_radiation_wavelength 0.71073
_diffrn_reflns_av_R_equivalents 0.0241
_diffrn_reflns_av_sigmaI/netI 0.0290
_diffrn_reflns_limit_h_max 0
_diffrn_reflns_limit_h_min -11
_diffrn_reflns_limit_k_max 3
_diffrn_reflns_limit_k_min -19
_diffrn_reflns_limit_l_max 14
_diffrn_reflns_limit_l_min -14
_diffrn_reflns_number 4404
_diffrn_reflns_theta_full 0.50
_diffrn_reflns_theta_max 24.99
_diffrn_reflns_theta_min 3.13
_exptl_absorpt_coefficient_mu 1.056
_exptl_absorpt_correction_T_max 0.912
_exptl_absorpt_correction_T_min 0.687
_exptl_absorpt_correction_type psi-scan
_exptl_crystal_colour colourless
_exptl_crystal_density_diffrn 1.897
_exptl_crystal_density_method 'not measured'
_exptl_crystal_description prism
_exptl_crystal_F_000 1088
_exptl_crystal_size_max 0.5
_exptl_crystal_size_mid 0.2
_exptl_crystal_size_min 0.1
_refine_diff_density_max 0.894
_refine_diff_density_min -0.602
_refine_diff_density_rms 0.098
_refine_ls_extinction_method none
_refine_ls_goodness_of_fit_ref 1.122
_refine_ls_hydrogen_treatment mixed
_refine_ls_matrix_type full
_refine_ls_number_parameters 280
_refine_ls_number_reflns 3408
_refine_ls_number_restraints 0
_refine_ls_restrained_S_all 1.122
_refine_ls_R_factor_all 0.0507
_refine_ls_R_factor_gt 0.0436
_refine_ls_shift/su_max 0.001
_refine_ls_shift/su_mean 0.000
_refine_ls_structure_factor_coef Fsqd
_refine_ls_weighting_details 'calc w=1/[\s^2^(Fo^2^)+(0.0170P)^2^+9.5980P] where P=(Fo^2^+2Fc^2^)/3'
_refine_ls_weighting_scheme calc
_refine_ls_wR_factor_gt 0.0882
_refine_ls_wR_factor_ref 0.0904
_reflns_number_gt 3016
_reflns_number_total 3408
_reflns_threshold_expression >2sigma(I)
_cod_data_source_file om020434y.cif
_cod_data_source_block compound3
_cod_depositor_comments
;
The following automatic conversions were performed:

data item '_exptl_absorpt_correction_type' value 'PSI-scan' was
changed to 'psi-scan' in accordance with the
/home/saulius/struct/COD-crude-data/automatic-downloads/DataCite-retrospective/ACS/depositions/lib/dictionaries/cif_core.dic
dictionary named 'cif_core.dic' version 2.4.2 last updated on
2011-04-26.

Automatic conversion script
Id: cif_fix_values 6909 2019-04-08 15:41:33Z antanas 
;
_cod_original_sg_symbol_H-M 'P 21/n'
_cod_database_code 4089326

loop_
_symmetry_equiv_pos_as_xyz
'x, y, z'
'-x+1/2, y+1/2, -z+1/2'
'-x, -y, -z'
'x-1/2, -y-1/2, z-1/2'

loop_
_atom_site_label
_atom_site_type_symbol
_atom_site_fract_x
_atom_site_fract_y
_atom_site_fract_z
_atom_site_U_iso_or_equiv
_atom_site_adp_type
_atom_site_occupancy
_atom_site_symmetry_multiplicity
_atom_site_calc_flag
_atom_site_refinement_flags
Pd1 Pd 0.36029(4) 0.07435(2) 0.82869(3) 0.02171(12) Uani 1 1 d .
F6 F 0.1330(4) 0.0939(2) 0.5966(3) 0.0464(9) Uani 1 1 d .
F2 F 0.5466(3) -0.0627(2) 0.7514(3) 0.0484(9) Uani 1 1 d .
F4 F 0.3003(4) -0.0834(2) 0.3718(3) 0.0621(11) Uani 1 1 d .
C1 C 0.3404(5) 0.0184(3) 0.6832(4) 0.0219(10) Uani 1 1 d .
F5 F 0.1093(4) 0.0298(3) 0.3976(3) 0.0636(11) Uani 1 1 d .
C5 C 0.2166(6) 0.0060(4) 0.4860(4) 0.0370(13) Uani 1 1 d .
C6 C 0.2329(5) 0.0384(3) 0.5901(4) 0.0296(11) Uani 1 1 d .
F3 F 0.5181(4) -0.1291(2) 0.5504(4) 0.0629(11) Uani 1 1 d .
C2 C 0.4357(6) -0.0387(3) 0.6658(4) 0.0309(12) Uani 1 1 d .
C3 C 0.4224(6) -0.0731(3) 0.5622(5) 0.0385(13) Uani 1 1 d .
C4 C 0.3137(7) -0.0509(3) 0.4729(5) 0.0386(14) Uani 1 1 d .
F8 F 0.3124(3) -0.11401(18) 0.8462(3) 0.0417(8) Uani 1 1 d .
F12 F 0.0477(3) 0.12502(19) 0.8438(3) 0.0454(8) Uani 1 1 d .
F10 F -0.1575(3) -0.1235(2) 0.8827(3) 0.0482(9) Uani 1 1 d .
F11 F -0.1745(3) 0.0393(2) 0.8689(3) 0.0464(8) Uani 1 1 d .
F9 F 0.0871(4) -0.1990(2) 0.8682(3) 0.0540(10) Uani 1 1 d .
C12 C 0.0635(6) 0.0448(3) 0.8494(4) 0.0298(12) Uani 1 1 d .
C8 C 0.1929(5) -0.0726(3) 0.8520(4) 0.0286(10) Uani 1 1 d .
C10 C -0.0459(5) -0.0803(4) 0.8690(4) 0.0350(12) Uani 1 1 d .
C9 C 0.0790(6) -0.1178(3) 0.8632(5) 0.0365(13) Uani 1 1 d .
C7 C 0.1908(5) 0.0108(3) 0.8447(4) 0.0242(10) Uani 1 1 d .
C11 C -0.0534(5) 0.0018(4) 0.8632(4) 0.0331(13) Uani 1 1 d .
N2 N 0.3798(4) 0.1375(2) 0.9772(3) 0.0232(9) Uani 1 1 d .
H2A H 0.2962 0.1305 0.9976 0.028 Uiso 1 1 calc R
H2B H 0.4537 0.1151 1.0321 0.028 Uiso 1 1 calc R
N1 N 0.5335(4) 0.1398(2) 0.8098(3) 0.0264(9) Uani 1 1 d .
H1 H 0.5689 0.1226 0.7564 0.032 Uiso 1 1 calc R
C15 C 0.5579(6) 0.2395(3) 0.9576(4) 0.0304(12) Uani 1 1 d .
H15A H 0.5692 0.2979 0.9505 0.036 Uiso 1 1 calc R
H15B H 0.6300 0.2227 1.0270 0.036 Uiso 1 1 calc R
C13 C 0.5972(6) 0.2000(3) 0.8614(4) 0.0333(12) Uani 1 1 d .
C16 C 0.4078(6) 0.2250(3) 0.9734(5) 0.0362(13) Uani 1 1 d .
C14 C 0.7280(7) 0.2360(4) 0.8362(5) 0.0457(15) Uani 1 1 d .
H14A H 0.7474 0.2076 0.7734 0.069 Uiso 1 1 calc R
H14B H 0.8116 0.2311 0.9018 0.069 Uiso 1 1 calc R
H14C H 0.7100 0.2925 0.8171 0.069 Uiso 1 1 calc R
C17 C 0.4059(7) 0.2618(4) 1.0847(5) 0.0514(18) Uani 1 1 d .
H17A H 0.3111 0.2532 1.0969 0.077 Uiso 1 1 calc R
H17B H 0.4250 0.3192 1.0837 0.077 Uiso 1 1 calc R
H17C H 0.4803 0.2365 1.1449 0.077 Uiso 1 1 calc R
C18 C 0.2882(6) 0.2621(4) 0.8764(5) 0.0456(15) Uani 1 1 d .
H18A H 0.2911 0.2376 0.8059 0.068 Uiso 1 1 calc R
H18B H 0.3041 0.3198 0.8734 0.068 Uiso 1 1 calc R
H18C H 0.1938 0.2523 0.8886 0.068 Uiso 1 1 calc R

loop_
_atom_site_aniso_label
_atom_site_aniso_U_11
_atom_site_aniso_U_22
_atom_site_aniso_U_33
_atom_site_aniso_U_23
_atom_site_aniso_U_13
_atom_site_aniso_U_12
Pd1 0.02242(19) 0.01951(19) 0.02586(19) -0.00283(17) 0.01112(14) -0.00315(16)
F6 0.048(2) 0.046(2) 0.0431(19) 0.0085(15) 0.0097(16) 0.0249(16)
F2 0.0336(17) 0.052(2) 0.056(2) 0.0005(17) 0.0062(16) 0.0148(16)
F4 0.086(3) 0.064(3) 0.048(2) -0.033(2) 0.039(2) -0.033(2)
C1 0.023(2) 0.020(2) 0.027(2) -0.0033(19) 0.012(2) -0.0052(19)
F5 0.069(3) 0.085(3) 0.0291(18) 0.0059(19) 0.0007(18) 0.001(2)
C5 0.041(3) 0.045(3) 0.022(3) 0.002(2) 0.004(2) -0.010(3)
C6 0.028(3) 0.029(3) 0.033(3) 0.004(2) 0.011(2) 0.001(2)
F3 0.066(3) 0.046(2) 0.091(3) -0.021(2) 0.045(2) 0.0091(19)
C2 0.029(3) 0.028(3) 0.036(3) 0.000(2) 0.010(2) -0.001(2)
C3 0.042(3) 0.027(3) 0.057(4) -0.015(3) 0.030(3) -0.006(3)
C4 0.052(4) 0.037(3) 0.034(3) -0.014(2) 0.022(3) -0.019(3)
F8 0.0332(17) 0.0291(16) 0.066(2) 0.0071(16) 0.0184(16) 0.0018(14)
F12 0.0368(18) 0.0324(18) 0.071(2) -0.0086(17) 0.0215(17) 0.0015(15)
F10 0.0345(18) 0.065(2) 0.049(2) -0.0014(18) 0.0179(16) -0.0221(17)
F11 0.0268(16) 0.060(2) 0.057(2) -0.0104(18) 0.0186(16) -0.0003(15)
F9 0.053(2) 0.0343(19) 0.078(3) 0.0048(18) 0.025(2) -0.0127(16)
C12 0.031(3) 0.033(3) 0.027(3) -0.004(2) 0.010(2) -0.004(2)
C8 0.026(2) 0.031(3) 0.030(3) 0.003(2) 0.010(2) -0.004(2)
C10 0.026(3) 0.049(3) 0.032(3) 0.003(3) 0.010(2) -0.013(3)
C9 0.038(3) 0.032(3) 0.041(3) 0.004(2) 0.014(3) -0.007(2)
C7 0.025(3) 0.028(3) 0.021(2) 0.001(2) 0.009(2) -0.004(2)
C11 0.023(3) 0.052(4) 0.027(3) -0.010(2) 0.011(2) -0.004(2)
N2 0.024(2) 0.023(2) 0.026(2) -0.0035(17) 0.0129(17) -0.0058(17)
N1 0.031(2) 0.023(2) 0.032(2) -0.0091(18) 0.0207(19) -0.0050(18)
C15 0.034(3) 0.021(3) 0.042(3) -0.001(2) 0.021(2) -0.005(2)
C13 0.038(3) 0.032(3) 0.035(3) 0.001(2) 0.016(2) -0.006(2)
C16 0.044(3) 0.025(3) 0.049(3) -0.009(2) 0.028(3) -0.010(2)
C14 0.050(4) 0.046(4) 0.052(4) -0.012(3) 0.032(3) -0.019(3)
C17 0.060(4) 0.045(4) 0.065(4) -0.027(3) 0.043(4) -0.024(3)
C18 0.039(3) 0.040(3) 0.060(4) 0.003(3) 0.017(3) 0.006(3)

loop_
_atom_type_symbol
_atom_type_description
_atom_type_scat_dispersion_real
_atom_type_scat_dispersion_imag
_atom_type_scat_source
C C 0.0033 0.0016 'International Tables Vol C Tables 4.2.6.8 and 6.1.1.4'
H H 0.0000 0.0000 'International Tables Vol C Tables 4.2.6.8 and 6.1.1.4'
N N 0.0061 0.0033 'International Tables Vol C Tables 4.2.6.8 and 6.1.1.4'
F F 0.0171 0.0103 'International Tables Vol C Tables 4.2.6.8 and 6.1.1.4'
Pd Pd -0.9988 1.0072 'International Tables Vol C Tables 4.2.6.8 and 6.1.1.4'

loop_
_geom_angle_atom_site_label_1
_geom_angle_atom_site_label_2
_geom_angle_atom_site_label_3
_geom_angle
C1 Pd1 C7 88.25(18)
C1 Pd1 N1 91.06(17)
C7 Pd1 N1 179.17(18)
C1 Pd1 N2 177.60(17)
C7 Pd1 N2 92.97(17)
N1 Pd1 N2 87.71(15)
C6 C1 C2 114.5(4)
C6 C1 Pd1 121.0(4)
C2 C1 Pd1 124.4(4)
F5 C5 C6 121.2(5)
F5 C5 C4 119.9(5)
C6 C5 C4 118.9(5)
F6 C6 C1 119.9(4)
F6 C6 C5 115.5(5)
C1 C6 C5 124.6(5)
F2 C2 C1 119.8(5)
F2 C2 C3 117.5(5)
C1 C2 C3 122.7(5)
C4 C3 F3 119.7(5)
C4 C3 C2 120.2(5)
F3 C3 C2 120.1(5)
F4 C4 C3 120.8(5)
F4 C4 C5 120.0(6)
C3 C4 C5 119.2(5)
F12 C12 C7 120.0(5)
F12 C12 C11 115.9(5)
C7 C12 C11 124.0(5)
F8 C8 C9 116.1(5)
F8 C8 C7 120.0(4)
C9 C8 C7 123.9(5)
F10 C10 C11 120.6(5)
F10 C10 C9 120.4(5)
C11 C10 C9 119.1(5)
F9 C9 C8 121.1(5)
F9 C9 C10 119.4(5)
C8 C9 C10 119.5(5)
C12 C7 C8 114.1(4)
C12 C7 Pd1 123.4(4)
C8 C7 Pd1 122.5(4)
F11 C11 C10 119.8(5)
F11 C11 C12 120.8(5)
C10 C11 C12 119.4(5)
C16 N2 Pd1 115.9(3)
C13 N1 Pd1 131.3(3)
C13 C15 C16 119.3(4)
N1 C13 C14 121.9(5)
N1 C13 C15 124.2(5)
C14 C13 C15 113.8(5)
N2 C16 C17 108.5(4)
N2 C16 C15 110.2(4)
C17 C16 C15 107.8(5)
N2 C16 C18 108.4(5)
C17 C16 C18 110.8(5)
C15 C16 C18 111.0(5)

loop_
_geom_bond_atom_site_label_1
_geom_bond_atom_site_label_2
_geom_bond_distance
Pd1 C1 2.009(5)
Pd1 C7 2.010(5)
Pd1 N1 2.068(4)
Pd1 N2 2.100(4)
F6 C6 1.358(6)
F2 C2 1.347(6)
F4 C4 1.348(6)
C1 C6 1.367(7)
C1 C2 1.386(7)
F5 C5 1.347(6)
C5 C6 1.378(7)
C5 C4 1.379(8)
F3 C3 1.354(6)
C2 C3 1.391(7)
C3 C4 1.354(9)
F8 C8 1.365(6)
F12 C12 1.350(6)
F10 C10 1.349(6)
F11 C11 1.347(6)
F9 C9 1.362(6)
C12 C7 1.371(7)
C12 C11 1.391(7)
C8 C9 1.375(7)
C8 C7 1.399(7)
C10 C11 1.376(8)
C10 C9 1.380(8)
N2 C16 1.493(6)
N1 C13 1.261(7)
C15 C13 1.512(7)
C15 C16 1.536(7)
C13 C14 1.510(7)
C16 C17 1.528(7)
C16 C18 1.552(8)

loop_
_geom_hbond_atom_site_label_D
_geom_hbond_atom_site_label_H
_geom_hbond_atom_site_label_A
_geom_hbond_distance_DH
_geom_hbond_distance_HA
_geom_hbond_distance_DA
_geom_hbond_angle_DHA
_geom_hbond_site_symmetry_A
N2 H2A F10 0.92 2.27 3.138(5) 156.1 3_557
N2 H2B F8 0.92 2.35 3.194(5) 153.2 3_657
N1 H1 F4 0.88 2.40 3.268(5) 171.3 3_656
